data_4318427
loop_
_publ_author_name
'Dohyun Moon'
'Myoung Soo Lah'
'Rico E. Del Sesto'
'Joel S. Miller'

_publ_section_title
;
 The Effect of Ligand Charge on the Coordination Geometry of an Fe(III)
 Ion: Five- and Six-Coordinate Fe(III) Complexes of
 Tris(2-benzimidazolylmethyl)amine
;
_journal_name_full 'Inorganic Chemistry'
_journal_page_first 4708
_journal_page_last 4714
_journal_paper_doi 10.1021/ic011155q
_journal_volume 41
_journal_year 2002
_chemical_formula_sum 'C29 H39 Fe N7 O5.5'
_chemical_formula_weight 629.52
_chemical_name_systematic
;
  ?
;
_space_group_IT_number 2
_symmetry_cell_setting triclinic
_symmetry_space_group_name_Hall '-P 1'
_symmetry_space_group_name_H-M 'P -1'
_atom_sites_solution_hydrogens geom
_atom_sites_solution_primary direct
_atom_sites_solution_secondary difmap
_audit_creation_method SHELXL-97
_cell_angle_alpha 99.328(1)
_cell_angle_beta 109.334(1)
_cell_angle_gamma 118.218(1)
_cell_formula_units_Z 2
_cell_length_a 12.1896(5)
_cell_length_b 12.5237(5)
_cell_length_c 12.9989(5)
_cell_measurement_reflns_used 8192
_cell_measurement_temperature 173(1)
_cell_measurement_theta_max 25.00
_cell_measurement_theta_min 1.88
_cell_volume 1523.99(11)
_computing_cell_refinement SAINT
_computing_data_collection SMART
_computing_data_reduction SAINT
_computing_molecular_graphics ORTEP3
_computing_structure_refinement 'SHELXL-97 (Sheldrick, 1997)'
_computing_structure_solution SHELXS
_diffrn_ambient_temperature 173(1)
_diffrn_measured_fraction_theta_full 0.908
_diffrn_measured_fraction_theta_max 0.908
_diffrn_measurement_device_type 'SMART 1000 Diffractometer'
_diffrn_measurement_method 'Omega scan'
_diffrn_radiation_monochromator graphite
_diffrn_radiation_source 'fine-focus sealed tube'
_diffrn_radiation_type MoK\a
_diffrn_radiation_wavelength 0.71073
_diffrn_reflns_av_R_equivalents 0.0189
_diffrn_reflns_av_sigmaI/netI 0.0221
_diffrn_reflns_limit_h_max 15
_diffrn_reflns_limit_h_min -15
_diffrn_reflns_limit_k_max 16
_diffrn_reflns_limit_k_min -16
_diffrn_reflns_limit_l_max 12
_diffrn_reflns_limit_l_min -16
_diffrn_reflns_number 9846
_diffrn_reflns_theta_full 28.31
_diffrn_reflns_theta_max 28.31
_diffrn_reflns_theta_min 1.80
_diffrn_standards_decay_% <2.0
_exptl_absorpt_coefficient_mu 0.546
_exptl_absorpt_correction_T_max 0.9274
_exptl_absorpt_correction_T_min 0.7718
_exptl_absorpt_correction_type multi-scan
_exptl_absorpt_process_details SADABS
_exptl_crystal_colour red
_exptl_crystal_density_diffrn 1.372
_exptl_crystal_density_method 'not measured'
_exptl_crystal_description prism
_exptl_crystal_F_000 664
_exptl_crystal_size_max 0.50
_exptl_crystal_size_mid 0.25
_exptl_crystal_size_min 0.14
_refine_diff_density_max 0.627
_refine_diff_density_min -0.678
_refine_diff_density_rms 0.080
_refine_ls_extinction_coef 0.0093(19)
_refine_ls_extinction_expression Fc^*^=kFc[1+0.001xFc^2^\l^3^/sin(2\q)]^-1/4^
_refine_ls_extinction_method SHELXL
_refine_ls_goodness_of_fit_ref 1.045
_refine_ls_hydrogen_treatment mixed
_refine_ls_matrix_type full
_refine_ls_number_parameters 428
_refine_ls_number_reflns 6893
_refine_ls_number_restraints 1
_refine_ls_restrained_S_all 1.045
_refine_ls_R_factor_all 0.0520
_refine_ls_R_factor_gt 0.0472
_refine_ls_shift/su_max 0.138
_refine_ls_shift/su_mean 0.004
_refine_ls_structure_factor_coef Fsqd
_refine_ls_weighting_details 'calc w=1/[\s^2^(Fo^2^)+(0.0913P)^2^+0.8526P] where P=(Fo^2^+2Fc^2^)/3'
_refine_ls_weighting_scheme calc
_refine_ls_wR_factor_gt 0.1341
_refine_ls_wR_factor_ref 0.1391
_reflns_number_gt 6174
_reflns_number_total 6893
_reflns_threshold_expression >2sigma(I)
_cod_data_source_file ic011155q_2.cif
_cod_data_source_block complex3
_cod_depositor_comments
;
The following automatic conversions were performed:

'_exptl_absorpt_correction_type' value 'Multi-scan' changed to
'multi-scan' according to the built-in table from CIF Core dictionary
named 'cif_core.dic' version 2.4.1 from 2010-06-29.

Automatic conversion script
Id: cif_fix_values 1646 2011-03-28 12:23:43Z adriana 
;
_cod_original_formula_sum 'C29 H39 Fe N7 O5.50'
_cod_database_code 4318427

loop_
_symmetry_equiv_pos_as_xyz
'x, y, z'
'-x, -y, -z'

loop_
_atom_site_label
_atom_site_type_symbol
_atom_site_fract_x
_atom_site_fract_y
_atom_site_fract_z
_atom_site_U_iso_or_equiv
_atom_site_adp_type
_atom_site_occupancy
_atom_site_symmetry_multiplicity
_atom_site_calc_flag
_atom_site_refinement_flags
_atom_site_disorder_assembly
_atom_site_disorder_group
Fe1 Fe 0.56371(3) 0.53683(2) 0.65500(2) 0.02075(11) Uani 1 1 d . . .
O1 O 0.5000 0.5000 0.5000 0.0242(4) Uani 1 2 d S . .
N1 N 0.64400(19) 0.58690(17) 0.86126(14) 0.0278(4) Uani 1 1 d . . .
N2 N 0.77351(18) 0.66552(16) 0.72765(14) 0.0261(3) Uani 1 1 d . . .
N3 N 0.99042(19) 0.79349(18) 0.88865(16) 0.0334(4) Uani 1 1 d . . .
N4 N 0.50177(18) 0.36414(16) 0.67031(14) 0.0256(3) Uani 1 1 d . . .
N5 N 0.4595(2) 0.23241(19) 0.77414(18) 0.0371(4) Uani 1 1 d . . .
N6 N 0.46421(18) 0.61714(16) 0.70011(15) 0.0261(3) Uani 1 1 d . . .
N7 N 0.4381(2) 0.72707(19) 0.83258(17) 0.0332(4) Uani 1 1 d . . .
H1N7 H 0.450(3) 0.766(3) 0.897(3) 0.040 Uiso 1 1 d . . .
C1 C 0.7912(2) 0.6249(2) 0.90990(18) 0.0327(4) Uani 1 1 d . . .
H1A H 0.7929 0.5473 0.9008 0.039 Uiso 1 1 calc R . .
H1B H 0.8432 0.6799 0.9933 0.039 Uiso 1 1 calc R . .
C2 C 0.8562(2) 0.6982(2) 0.84388(18) 0.0291(4) Uani 1 1 d . . .
C3 C 0.8675(2) 0.75073(19) 0.69430(18) 0.0267(4) Uani 1 1 d . . .
C4 C 0.8462(2) 0.7681(2) 0.5877(2) 0.0314(4) Uani 1 1 d . . .
H4 H 0.7587 0.7143 0.5207 0.038 Uiso 1 1 calc R . .
C5 C 0.9611(3) 0.8692(2) 0.5861(2) 0.0391(5) Uani 1 1 d . . .
H5 H 0.9501 0.8843 0.5168 0.047 Uiso 1 1 calc R . .
C6 C 1.0939(3) 0.9494(2) 0.6865(3) 0.0443(6) Uani 1 1 d . . .
H6 H 1.1684 1.0170 0.6824 0.053 Uiso 1 1 calc R . .
C7 C 1.1164(2) 0.9305(2) 0.7909(2) 0.0410(6) Uani 1 1 d . . .
H7 H 1.2051 0.9827 0.8566 0.049 Uiso 1 1 calc R . .
C8 C 1.0008(2) 0.8296(2) 0.7945(2) 0.0315(4) Uani 1 1 d . . .
C9 C 0.5497(3) 0.4664(2) 0.87351(19) 0.0329(5) Uani 1 1 d . . .
H9A H 0.4681 0.4638 0.8711 0.039 Uiso 1 1 calc R . .
H9B H 0.5990 0.4645 0.9483 0.039 Uiso 1 1 calc R . .
C10 C 0.5042(2) 0.3507(2) 0.77319(18) 0.0301(4) Uani 1 1 d . . .
C11 C 0.4219(3) 0.1571(2) 0.6609(2) 0.0352(5) Uani 1 1 d . . .
C12 C 0.3678(3) 0.0246(2) 0.6105(3) 0.0448(6) Uani 1 1 d . . .
H12 H 0.3493 -0.0293 0.6526 0.054 Uiso 1 1 calc R . .
C13 C 0.3430(3) -0.0237(2) 0.4970(2) 0.0436(6) Uani 1 1 d . . .
H13 H 0.3071 -0.1117 0.4617 0.052 Uiso 1 1 calc R . .
C14 C 0.3706(2) 0.0570(2) 0.4328(2) 0.0362(5) Uani 1 1 d . . .
H14 H 0.3530 0.0214 0.3560 0.043 Uiso 1 1 calc R . .
C15 C 0.4234(2) 0.1886(2) 0.48127(19) 0.0298(4) Uani 1 1 d . . .
H15 H 0.4414 0.2418 0.4385 0.036 Uiso 1 1 calc R . .
C16 C 0.4486(2) 0.23817(19) 0.59659(18) 0.0273(4) Uani 1 1 d . . .
C17 C 0.6352(3) 0.6963(2) 0.90853(18) 0.0325(4) Uani 1 1 d . . .
H17A H 0.7205 0.7796 0.9291 0.039 Uiso 1 1 calc R . .
H17B H 0.6238 0.6946 0.9788 0.039 Uiso 1 1 calc R . .
C18 C 0.5106(2) 0.6793(2) 0.81437(18) 0.0286(4) Uani 1 1 d . . .
C19 C 0.3350(2) 0.6948(2) 0.7226(2) 0.0314(4) Uani 1 1 d . . .
C20 C 0.2320(3) 0.7211(2) 0.6895(2) 0.0381(5) Uani 1 1 d . . .
H20 H 0.2217 0.7670 0.7453 0.046 Uiso 1 1 calc R . .
C21 C 0.1464(3) 0.6758(2) 0.5704(2) 0.0401(5) Uani 1 1 d . . .
H21 H 0.0768 0.6918 0.5451 0.048 Uiso 1 1 calc R . .
C22 C 0.1615(2) 0.6063(2) 0.4863(2) 0.0376(5) Uani 1 1 d . . .
H22 H 0.1017 0.5773 0.4065 0.045 Uiso 1 1 calc R . .
C23 C 0.2635(2) 0.5796(2) 0.5188(2) 0.0316(4) Uani 1 1 d . . .
H23 H 0.2725 0.5327 0.4627 0.038 Uiso 1 1 calc R . .
C24 C 0.3516(2) 0.62591(19) 0.63905(18) 0.0269(4) Uani 1 1 d . . .
O2 O 0.5126(3) 0.1496(2) 0.95119(17) 0.0497(5) Uani 1 1 d . . .
H1O2 H 0.491(4) 0.179(3) 0.895(3) 0.060 Uiso 1 1 d . . .
C25 C 0.5816(8) 0.0931(6) 0.9298(4) 0.124(2) Uani 1 1 d . . .
H25A H 0.6793 0.1607 0.9590 0.186 Uiso 1 1 calc R . .
H25B H 0.5394 0.0465 0.8464 0.186 Uiso 1 1 calc R . .
H25C H 0.5738 0.0334 0.9693 0.186 Uiso 1 1 calc R . .
O3 O 0.1562(2) 0.9035(2) 0.12590(17) 0.0566(6) Uani 1 1 d . . .
H1O3 H 0.126(4) 0.882(4) 0.054(3) 0.068 Uiso 1 1 d . . .
C26 C 0.1095(4) 0.9802(3) 0.1612(3) 0.0646(9) Uani 1 1 d . . .
H26A H 0.0765 0.9544 0.2163 0.097 Uiso 1 1 calc R . .
H26B H 0.0342 0.9669 0.0933 0.097 Uiso 1 1 calc R . .
H26C H 0.1862 1.0712 0.1981 0.097 Uiso 1 1 calc R . .
O4 O 0.2374(5) 0.4060(4) 0.8321(3) 0.1095(13) Uani 1 1 d . . .
H1O4 H 0.183(7) 0.418(7) 0.838(6) 0.131 Uiso 1 1 d . . .
C27 C 0.1611(4) 0.3179(4) 0.7146(3) 0.0802(11) Uani 1 1 d . . .
H27A H 0.1478 0.3625 0.6631 0.120 Uiso 1 1 calc R . .
H27B H 0.0710 0.2472 0.7008 0.120 Uiso 1 1 calc R . .
H27C H 0.2122 0.2835 0.6992 0.120 Uiso 1 1 calc R . .
O5 O 0.8779(4) 0.4936(4) 0.0976(6) 0.1000(17) Uani 0.705(3) 1 d P A 1
H1O5 H 0.9418 0.5540 0.0928 0.120 Uiso 0.705(3) 1 calc PR A 1
C28 C 0.9018(7) 0.3968(6) 0.1015(6) 0.0780(16) Uani 0.705(3) 1 d P A 1
H28A H 0.9458 0.3920 0.0534 0.117 Uiso 0.705(3) 1 calc PR A 1
H28B H 0.8137 0.3140 0.0723 0.117 Uiso 0.705(3) 1 calc PR A 1
H28C H 0.9626 0.4170 0.1815 0.117 Uiso 0.705(3) 1 calc PR A 1
O6 O 0.1260(7) 0.7202(5) 0.2096(6) 0.0676(16) Uani 0.638(16) 1 d P B 1
H1O6 H 0.1399 0.7848 0.1939 0.081 Uiso 0.638(16) 1 calc PR B 1
C29 C 0.2495(7) 0.7196(6) 0.2421(5) 0.0558(17) Uani 0.638(16) 1 d P B 1
H29A H 0.3314 0.8083 0.2800 0.084 Uiso 0.638(16) 1 calc PR B 1
H29B H 0.2464 0.6750 0.1727 0.084 Uiso 0.638(16) 1 calc PR B 1
H29C H 0.2537 0.6752 0.2955 0.084 Uiso 0.638(16) 1 calc PR B 1
O7 O 0.0480(16) 0.6705(16) 0.1768(10) 0.146(4) Uani 0.658(16) 1 d P C 2
H1O7 H 0.0749 0.7212 0.2419 0.175 Uiso 0.658(16) 1 calc PR C 2
C30 C 0.1359(19) 0.6241(17) 0.1866(13) 0.143(7) Uani 0.658(16) 1 d P C 2
H30A H 0.1632 0.6303 0.1253 0.214 Uiso 0.658(16) 1 calc PR C 2
H30B H 0.0853 0.5343 0.1788 0.214 Uiso 0.658(16) 1 calc PR C 2
H30C H 0.2185 0.6765 0.2622 0.214 Uiso 0.658(16) 1 calc PR C 2

loop_
_atom_site_aniso_label
_atom_site_aniso_U_11
_atom_site_aniso_U_22
_atom_site_aniso_U_33
_atom_site_aniso_U_23
_atom_site_aniso_U_13
_atom_site_aniso_U_12
Fe1 0.02610(16) 0.02170(16) 0.01779(16) 0.00941(11) 0.01197(12) 0.01410(12)
O1 0.0280(9) 0.0258(9) 0.0222(9) 0.0116(7) 0.0129(8) 0.0161(8)
N1 0.0398(9) 0.0290(8) 0.0213(8) 0.0119(7) 0.0151(7) 0.0227(8)
N2 0.0285(8) 0.0268(8) 0.0221(8) 0.0092(6) 0.0113(7) 0.0155(7)
N3 0.0312(9) 0.0308(9) 0.0296(9) 0.0056(7) 0.0065(7) 0.0187(8)
N4 0.0349(9) 0.0241(8) 0.0240(8) 0.0127(6) 0.0174(7) 0.0174(7)
N5 0.0572(12) 0.0330(9) 0.0376(10) 0.0227(8) 0.0324(9) 0.0271(9)
N6 0.0327(8) 0.0281(8) 0.0243(8) 0.0126(7) 0.0168(7) 0.0187(7)
N7 0.0538(12) 0.0359(10) 0.0309(9) 0.0177(8) 0.0277(9) 0.0327(9)
C1 0.0412(11) 0.0352(11) 0.0219(9) 0.0115(8) 0.0106(8) 0.0243(9)
C2 0.0328(10) 0.0295(10) 0.0244(9) 0.0082(8) 0.0092(8) 0.0206(8)
C3 0.0263(9) 0.0235(9) 0.0314(10) 0.0089(8) 0.0145(8) 0.0147(8)
C4 0.0332(10) 0.0301(10) 0.0342(11) 0.0133(8) 0.0192(9) 0.0174(9)
C5 0.0430(12) 0.0352(11) 0.0500(14) 0.0217(10) 0.0308(11) 0.0219(10)
C6 0.0351(12) 0.0326(11) 0.0688(17) 0.0195(11) 0.0323(12) 0.0162(10)
C7 0.0261(10) 0.0304(11) 0.0560(15) 0.0082(10) 0.0153(10) 0.0141(9)
C8 0.0284(10) 0.0268(10) 0.0352(11) 0.0061(8) 0.0111(9) 0.0170(8)
C9 0.0505(13) 0.0367(11) 0.0263(10) 0.0194(9) 0.0245(10) 0.0282(10)
C10 0.0423(11) 0.0324(10) 0.0278(10) 0.0179(8) 0.0220(9) 0.0236(9)
C11 0.0482(13) 0.0306(11) 0.0396(12) 0.0207(9) 0.0300(11) 0.0225(10)
C12 0.0638(16) 0.0294(11) 0.0567(15) 0.0258(11) 0.0414(14) 0.0253(11)
C13 0.0527(14) 0.0240(10) 0.0540(15) 0.0134(10) 0.0310(12) 0.0181(10)
C14 0.0396(12) 0.0300(11) 0.0354(11) 0.0081(9) 0.0185(10) 0.0180(9)
C15 0.0330(10) 0.0279(10) 0.0299(10) 0.0117(8) 0.0172(8) 0.0165(8)
C16 0.0316(10) 0.0236(9) 0.0308(10) 0.0133(8) 0.0180(8) 0.0153(8)
C17 0.0479(12) 0.0346(11) 0.0219(9) 0.0108(8) 0.0172(9) 0.0274(10)
C18 0.0412(11) 0.0274(9) 0.0277(10) 0.0140(8) 0.0214(9) 0.0219(9)
C19 0.0438(12) 0.0306(10) 0.0368(11) 0.0197(9) 0.0269(10) 0.0251(9)
C20 0.0497(13) 0.0393(12) 0.0513(14) 0.0247(11) 0.0335(12) 0.0339(11)
C21 0.0366(11) 0.0386(12) 0.0581(15) 0.0247(11) 0.0253(11) 0.0261(10)
C22 0.0324(11) 0.0380(12) 0.0410(12) 0.0176(10) 0.0144(10) 0.0200(10)
C23 0.0320(10) 0.0307(10) 0.0332(11) 0.0124(8) 0.0167(9) 0.0174(9)
C24 0.0323(10) 0.0255(9) 0.0335(10) 0.0161(8) 0.0208(9) 0.0184(8)
O2 0.0964(16) 0.0561(11) 0.0400(10) 0.0328(9) 0.0468(11) 0.0580(12)
C25 0.274(7) 0.198(6) 0.111(3) 0.123(4) 0.148(5) 0.218(6)
O3 0.0644(13) 0.0668(13) 0.0326(9) 0.0005(9) 0.0021(9) 0.0522(11)
C26 0.091(2) 0.068(2) 0.0433(15) 0.0088(14) 0.0178(15) 0.063(2)
O4 0.154(4) 0.133(3) 0.0479(15) 0.0190(17) 0.0419(19) 0.093(3)
C27 0.074(2) 0.098(3) 0.0525(19) 0.0127(19) 0.0305(18) 0.043(2)
O5 0.072(3) 0.071(3) 0.171(5) 0.050(3) 0.058(3) 0.048(2)
C28 0.095(4) 0.062(3) 0.081(4) 0.030(3) 0.041(3) 0.046(3)
O6 0.066(3) 0.061(3) 0.088(4) 0.028(2) 0.032(3) 0.046(2)
C29 0.052(3) 0.060(3) 0.063(3) 0.024(3) 0.026(3) 0.037(3)
O7 0.141(9) 0.187(11) 0.141(8) 0.047(7) 0.054(7) 0.127(9)
C30 0.213(18) 0.186(15) 0.177(13) 0.113(12) 0.136(14) 0.169(16)

loop_
_atom_type_symbol
_atom_type_description
_atom_type_scat_dispersion_real
_atom_type_scat_dispersion_imag
_atom_type_scat_source
C C 0.0033 0.0016 'International Tables Vol C Tables 4.2.6.8 and 6.1.1.4'
H H 0.0000 0.0000 'International Tables Vol C Tables 4.2.6.8 and 6.1.1.4'
N N 0.0061 0.0033 'International Tables Vol C Tables 4.2.6.8 and 6.1.1.4'
O O 0.0106 0.0060 'International Tables Vol C Tables 4.2.6.8 and 6.1.1.4'
Fe Fe 0.3463 0.8444 'International Tables Vol C Tables 4.2.6.8 and 6.1.1.4'

loop_
_geom_angle_atom_site_label_1
_geom_angle_atom_site_label_2
_geom_angle_atom_site_label_3
_geom_angle
_geom_angle_site_symmetry_1
_geom_angle_site_symmetry_3
_geom_angle_publ_flag
O1 Fe1 N4 104.93(5) . . ?
O1 Fe1 N2 105.11(5) . . ?
N4 Fe1 N2 114.94(7) . . ?
O1 Fe1 N6 103.86(5) . . ?
N4 Fe1 N6 113.23(7) . . ?
N2 Fe1 N6 113.34(7) . . ?
O1 Fe1 N1 178.50(4) . . ?
N4 Fe1 N1 75.52(6) . . ?
N2 Fe1 N1 75.87(7) . . ?
N6 Fe1 N1 74.67(6) . . ?
Fe1 O1 Fe1 180.0 . 2_666 ?
C17 N1 C9 112.22(17) . . ?
C17 N1 C1 112.10(17) . . ?
C9 N1 C1 112.93(17) . . ?
C17 N1 Fe1 107.18(12) . . ?
C9 N1 Fe1 106.56(12) . . ?
C1 N1 Fe1 105.28(12) . . ?
C2 N2 C3 103.77(17) . . ?
C2 N2 Fe1 119.42(14) . . ?
C3 N2 Fe1 136.30(13) . . ?
C2 N3 C8 104.03(17) . . ?
C10 N4 C16 103.67(16) . . ?
C10 N4 Fe1 120.51(14) . . ?
C16 N4 Fe1 135.81(13) . . ?
C10 N5 C11 104.06(18) . . ?
C18 N6 C24 105.35(17) . . ?
C18 N6 Fe1 118.50(14) . . ?
C24 N6 Fe1 136.15(14) . . ?
C18 N7 C19 107.25(18) . . ?
N1 C1 C2 107.81(16) . . ?
N3 C2 N2 115.9(2) . . ?
N3 C2 C1 124.98(19) . . ?
N2 C2 C1 119.10(19) . . ?
C4 C3 N2 131.39(19) . . ?
C4 C3 C8 121.5(2) . . ?
N2 C3 C8 107.11(18) . . ?
C5 C4 C3 117.0(2) . . ?
C4 C5 C6 121.6(2) . . ?
C7 C6 C5 121.6(2) . . ?
C6 C7 C8 117.5(2) . . ?
N3 C8 C7 130.0(2) . . ?
N3 C8 C3 109.17(19) . . ?
C7 C8 C3 120.7(2) . . ?
N1 C9 C10 107.98(16) . . ?
N5 C10 N4 116.00(19) . . ?
N5 C10 C9 124.70(18) . . ?
N4 C10 C9 119.23(18) . . ?
C12 C11 N5 130.2(2) . . ?
C12 C11 C16 120.9(2) . . ?
N5 C11 C16 108.85(19) . . ?
C13 C12 C11 117.9(2) . . ?
C12 C13 C14 121.3(2) . . ?
C15 C14 C13 121.5(2) . . ?
C14 C15 C16 117.5(2) . . ?
C15 C16 N4 131.70(18) . . ?
C15 C16 C11 120.9(2) . . ?
N4 C16 C11 107.42(18) . . ?
N1 C17 C18 107.19(17) . . ?
N6 C18 N7 113.03(19) . . ?
N6 C18 C17 121.62(18) . . ?
N7 C18 C17 125.29(19) . . ?
N7 C19 C20 131.7(2) . . ?
N7 C19 C24 106.28(19) . . ?
C20 C19 C24 122.1(2) . . ?
C21 C20 C19 116.8(2) . . ?
C20 C21 C22 121.6(2) . . ?
C23 C22 C21 121.7(2) . . ?
C22 C23 C24 117.2(2) . . ?
C23 C24 C19 120.6(2) . . ?
C23 C24 N6 131.32(19) . . ?
C19 C24 N6 108.09(18) . . ?

loop_
_geom_bond_atom_site_label_1
_geom_bond_atom_site_label_2
_geom_bond_distance
_geom_bond_site_symmetry_2
_geom_bond_publ_flag
Fe1 O1 1.7886(3) . ?
Fe1 N4 1.9955(16) . ?
Fe1 N2 2.0098(17) . ?
Fe1 N6 2.0639(17) . ?
Fe1 N1 2.3826(17) . ?
O1 Fe1 1.7886(3) 2_666 ?
N1 C17 1.475(3) . ?
N1 C9 1.478(3) . ?
N1 C1 1.479(3) . ?
N2 C2 1.366(3) . ?
N2 C3 1.400(3) . ?
N3 C2 1.318(3) . ?
N3 C8 1.395(3) . ?
N4 C10 1.367(2) . ?
N4 C16 1.400(3) . ?
N5 C10 1.318(3) . ?
N5 C11 1.400(3) . ?
N6 C18 1.336(3) . ?
N6 C24 1.405(3) . ?
N7 C18 1.337(3) . ?
N7 C19 1.389(3) . ?
C1 C2 1.492(3) . ?
C3 C4 1.396(3) . ?
C3 C8 1.406(3) . ?
C4 C5 1.384(3) . ?
C5 C6 1.404(4) . ?
C6 C7 1.375(4) . ?
C7 C8 1.402(3) . ?
C9 C10 1.502(3) . ?
C11 C12 1.395(3) . ?
C11 C16 1.406(3) . ?
C12 C13 1.370(4) . ?
C13 C14 1.403(4) . ?
C14 C15 1.385(3) . ?
C15 C16 1.393(3) . ?
C17 C18 1.493(3) . ?
C19 C20 1.397(3) . ?
C19 C24 1.404(3) . ?
C20 C21 1.376(4) . ?
C21 C22 1.402(4) . ?
C22 C23 1.387(3) . ?
C23 C24 1.392(3) . ?
O2 C25 1.392(4) . ?
O3 C26 1.416(3) . ?
O4 C27 1.400(5) . ?
O5 C28 1.379(6) . ?
O6 C29 1.427(7) . ?
O7 C30 1.423(11) . ?

loop_
_geom_hbond_atom_site_label_D
_geom_hbond_atom_site_label_H
_geom_hbond_atom_site_label_A
_geom_hbond_distance_DH
_geom_hbond_distance_HA
_geom_hbond_distance_DA
_geom_hbond_angle_DHA
_geom_hbond_site_symmetry_A
N7 H1N7 O2 0.83(3) 1.87(3) 2.692(3) 175(3) 2_667
O2 H1O2 N5 0.89(4) 1.81(4) 2.686(3) 172(3) .
O3 H1O3 N3 0.82(4) 1.93(4) 2.712(3) 158(4) 1_454
O4 H1O4 O5 0.77(6) 1.83(6) 2.558(6) 156(7) 2_666
O4 H1O4 O7 0.77(6) 2.41(7) 3.095(14) 149(7) 2_566
O5 H1O5 O6 0.82 1.99 2.635(7) 134.6 1_655
O6 H1O6 O3 0.82 1.81 2.620(6) 167.1 .
O7 H1O7 O4 0.82 3.05 3.095(14) 85.5 2_566
